data_7216560
loop_
_publ_author_name
'Alshahateet, Solhe F.'
'Rahman, A. Noman M. M.'
'Bishop, Roger'
'Craig, Donald C.'
'Scudder, Marcia L.'

_publ_section_title
;
 Interlocking molecular grid lattices involving weak assembly forces
;
_journal_issue 97
_journal_name_full CrystEngComm
_journal_page_first 585
_journal_paper_doi 10.1039/b209897k
_journal_volume 4
_journal_year 2002
_chemical_formula_moiety 'C22 H12 Br2 Cl2 N2'
_chemical_formula_sum 'C22 H12 Br2 Cl2 N2'
_chemical_formula_weight 535.1
_space_group_IT_number 14
_symmetry_cell_setting monoclinic
_symmetry_space_group_name_Hall '-P 2ybc'
_symmetry_space_group_name_H-M 'P 1 21/c 1'
_atom_type_scat_source 'International Tables for X-ray Crystallography, Vol. IV'
_audit_creation_method 'RAELSPUB and manual entry'
_cell_angle_alpha 90
_cell_angle_beta 114.80(1)
_cell_angle_gamma 90
_cell_formula_units_Z 4
_cell_length_a 12.866(4)
_cell_length_b 13.845(4)
_cell_length_c 12.361(4)
_cell_measurement_reflns_used 10
_cell_measurement_temperature 294
_cell_measurement_theta_max 12
_cell_measurement_theta_min 11
_cell_volume 1998.8(11)
_computing_cell_refinement 'CAD4 Version 5.0, 1989'
_computing_data_collection 'CAD4 Version 5.0, 1989'
_computing_data_reduction 'Local program'
_computing_molecular_graphics 'ORTEP-II, (Johnson, 1976)'
_computing_publication_material 'Local programs'
_computing_structure_refinement 'RAELS, (Rae, 1989)'
_computing_structure_solution 'SIR92 (Altomare et al, 1994)'
_diffrn_measurement_device_type 'Nonius CAD-4'
_diffrn_measurement_method \w--2\q
_diffrn_radiation_type 'Mo K\a'
_diffrn_radiation_wavelength 0.71073
_diffrn_reflns_av_R_equivalents 0.031
_diffrn_reflns_limit_h_max 15
_diffrn_reflns_limit_h_min 0
_diffrn_reflns_limit_k_max 16
_diffrn_reflns_limit_k_min 0
_diffrn_reflns_limit_l_max 14
_diffrn_reflns_limit_l_min -14
_diffrn_reflns_number 3671
_diffrn_reflns_theta_max 25
_diffrn_standards_decay_% 0
_diffrn_standards_interval_time 30min
_diffrn_standards_number 1
_exptl_absorpt_coefficient_mu 4.295
_exptl_absorpt_correction_T_max 0.68
_exptl_absorpt_correction_T_min 0.34
_exptl_absorpt_correction_type analytical
_exptl_absorpt_process_details '(DeMeulenaer & Tompa, 1965)'
_exptl_crystal_colour colourless
_exptl_crystal_density_diffrn 1.78
_exptl_crystal_density_method 'not measured'
_exptl_crystal_description plate
_exptl_crystal_F_000 1048.0
_exptl_crystal_size_max 0.30
_exptl_crystal_size_mid 0.24
_exptl_crystal_size_min 0.05
_refine_diff_density_max 0.77
_refine_diff_density_min -0.92
_refine_ls_extinction_method none
_refine_ls_goodness_of_fit_ref 1.47
_refine_ls_hydrogen_treatment noref
_refine_ls_number_parameters 124
_refine_ls_number_reflns 2386
_refine_ls_R_factor_gt 0.039
_refine_ls_shift/su_max 0.008
_refine_ls_structure_factor_coef F
_refine_ls_weighting_details 'w = 1/[\s^2^(F) + 0.0004F^2^]'
_refine_ls_weighting_scheme calc
_refine_ls_wR_factor_ref 0.047
_reflns_number_gt 2386
_reflns_number_total 3506
_reflns_threshold_expression I>2\s(I)
_cod_data_source_file b209897k.txt
_cod_data_source_block DRB262_(8)
_cod_original_cell_volume 1999(1)
_cod_original_sg_symbol_H-M 'P 21/c'
_cod_database_code 7216560

loop_
_symmetry_equiv_pos_site_id
_symmetry_equiv_pos_as_xyz
1 x,y,z
2 -x,1/2+y,1/2-z
3 -x,-y,-z
4 x,1/2-y,1/2+z

loop_
_atom_site_label
_atom_site_fract_x
_atom_site_fract_y
_atom_site_fract_z
_atom_site_U_iso_or_equiv
_atom_site_adp_type
_atom_site_type_symbol
_atom_site_occupancy
Br1 0.63407(5) 0.11496(4) 0.00036(5) 0.0593(2) Uani Br 1.0
Br2 0.41325(5) -0.02057(4) 0.32014(5) 0.0616(2) Uani Br 1.0
Cl1 1.1452(1) 0.4252(1) 0.5556(2) 0.0807(5) Uani Cl 1.0
Cl2 0.0765(1) 0.5229(1) 0.2354(2) 0.0741(4) Uani Cl 1.0
N1 0.7534(3) 0.1601(3) 0.4237(3) 0.0439(6) Uani N 1.0
N2 0.3581(3) 0.2644(3) 0.0907(3) 0.0380(5) Uani N 1.0
C1 0.5762(4) 0.0891(3) 0.2660(4) 0.0412(5) Uani C 1.0
C2 0.6777(4) 0.1570(3) 0.3115(4) 0.0398(5) Uani C 1.0
C3 0.6816(4) 0.2145(3) 0.2195(4) 0.0395(5) Uani C 1.0
C4 0.5828(4) 0.1919(3) 0.1040(4) 0.0412(6) Uani C 1.0
C5 0.5015(4) 0.1329(3) 0.1402(4) 0.0393(6) Uani C 1.0
C6 0.4216(4) 0.1988(3) 0.1660(4) 0.0365(6) Uani C 1.0
C7 0.4249(4) 0.1813(3) 0.2797(4) 0.0379(5) Uani C 1.0
C8 0.5042(4) 0.0992(3) 0.3380(4) 0.0427(6) Uani C 1.0
C9 0.8421(4) 0.2227(4) 0.4488(4) 0.0452(8) Uani C 1.0
C10 0.9279(4) 0.2266(4) 0.5673(4) 0.054(1) Uani C 1.0
C11 1.0180(4) 0.2889(4) 0.5985(5) 0.058(2) Uani C 1.0
C12 1.0275(4) 0.3487(4) 0.5122(5) 0.056(2) Uani C 1.0
C13 0.9473(4) 0.3476(4) 0.3962(5) 0.050(1) Uani C 1.0
C14 0.8530(4) 0.2852(4) 0.3626(4) 0.0442(7) Uani C 1.0
C15 0.7672(4) 0.2804(3) 0.2429(4) 0.0424(6) Uani C 1.0
C16 0.2917(4) 0.3209(3) 0.1272(4) 0.0388(5) Uani C 1.0
C17 0.2214(4) 0.3914(3) 0.0493(4) 0.0449(6) Uani C 1.0
C18 0.1558(4) 0.4511(4) 0.0822(5) 0.0494(8) Uani C 1.0
C19 0.1600(4) 0.4425(4) 0.1976(5) 0.0490(6) Uani C 1.0
C20 0.2267(4) 0.3760(4) 0.2764(4) 0.0452(4) Uani C 1.0
C21 0.2932(4) 0.3117(3) 0.2426(4) 0.0394(4) Uani C 1.0
C22 0.3604(4) 0.2373(3) 0.3188(4) 0.0400(4) Uani C 1.0
HC1 0.5990 0.0207 0.2613 0.046 Uani H 1.0
HC4 0.5447 0.2528 0.0629 0.043 Uani H 1.0
HC5 0.4595 0.0821 0.0802 0.043 Uani H 1.0
HC8 0.5534 0.1133 0.4237 0.046 Uani H 1.0
HC10 0.9223 0.1830 0.6290 0.060 Uani H 1.0
HC11 1.0769 0.2917 0.6828 0.067 Uani H 1.0
HC13 0.9560 0.3910 0.3358 0.054 Uani H 1.0
HC15 0.7699 0.3234 0.1791 0.047 Uani H 1.0
HC17 0.2194 0.3979 -0.0321 0.049 Uani H 1.0
HC18 0.1052 0.5003 0.0253 0.057 Uani H 1.0
HC20 0.2289 0.3723 0.3581 0.050 Uani H 1.0
HC22 0.3604 0.2262 0.3987 0.045 Uani H 1.0

loop_
_atom_site_aniso_label
_atom_site_aniso_U_11
_atom_site_aniso_U_22
_atom_site_aniso_U_33
_atom_site_aniso_U_12
_atom_site_aniso_U_13
_atom_site_aniso_U_23
_atom_site_aniso_type_symbol
Br1 0.0719(4) 0.0618(4) 0.0579(3) -0.0086(3) 0.0408(3) -0.0166(3) Br
Br2 0.0663(4) 0.0517(4) 0.0643(4) -0.0126(3) 0.0249(3) 0.0133(3) Br
Cl1 0.0517(8) 0.064(1) 0.102(1) -0.0109(7) 0.0089(8) -0.0212(9) Cl
Cl2 0.0713(9) 0.066(1) 0.093(1) 0.0128(8) 0.0417(8) -0.0097(8) Cl
N1 0.0427(5) 0.0465(8) 0.0383(8) 0.0019(5) 0.0129(5) 0.0025(7) N
N2 0.0418(5) 0.0418(8) 0.030(1) -0.0002(4) 0.0151(5) 0.0023(6) N
C1 0.0420(5) 0.0385(8) 0.0417(8) 0.0000(4) 0.0164(5) 0.0020(6) C
C2 0.0412(5) 0.0400(7) 0.0370(7) 0.0000(4) 0.0151(4) 0.0005(5) C
C3 0.0416(5) 0.0417(7) 0.0367(8) -0.0018(4) 0.0179(4) -0.0021(5) C
C4 0.0433(5) 0.048(1) 0.0346(9) -0.0022(5) 0.0187(5) -0.0030(6) C
C5 0.0412(5) 0.0413(7) 0.0359(9) -0.0014(4) 0.0166(4) -0.0030(7) C
C6 0.0408(5) 0.0385(8) 0.0308(9) -0.0009(4) 0.0156(4) 0.0007(6) C
C7 0.0423(5) 0.0405(8) 0.0322(8) -0.0008(4) 0.0167(5) 0.0033(7) C
C8 0.0450(6) 0.0431(9) 0.0396(9) 0.0005(5) 0.0175(6) 0.0085(9) C
C9 0.0415(5) 0.0482(9) 0.041(1) 0.0009(4) 0.0127(5) -0.0037(7) C
C10 0.0437(6) 0.063(2) 0.045(2) 0.0031(6) 0.0090(6) -0.006(1) C
C11 0.0425(5) 0.066(2) 0.054(2) 0.0015(6) 0.0095(7) -0.016(2) C
C12 0.0411(5) 0.055(2) 0.066(3) -0.0026(7) 0.0167(6) -0.019(2) C
C13 0.0420(5) 0.047(2) 0.062(2) -0.0040(7) 0.0212(6) -0.012(1) C
C14 0.0411(5) 0.044(1) 0.047(1) -0.0021(5) 0.0178(5) -0.0066(8) C
C15 0.0428(5) 0.044(1) 0.043(1) -0.0030(5) 0.0207(5) -0.0026(8) C
C16 0.0413(5) 0.0393(8) 0.0349(8) 0.0000(4) 0.0152(5) 0.0017(5) C
C17 0.0437(6) 0.0431(8) 0.044(1) 0.0021(5) 0.0146(7) 0.0060(7) C
C18 0.0433(6) 0.0415(9) 0.058(1) 0.0022(6) 0.0157(8) 0.0016(8) C
C19 0.0418(6) 0.044(1) 0.059(1) -0.0011(6) 0.0188(7) -0.0098(9) C
C20 0.0424(6) 0.048(1) 0.0463(8) -0.0026(6) 0.0197(7) -0.0100(8) C
C21 0.0414(5) 0.0418(8) 0.0360(6) -0.0016(4) 0.0173(5) -0.0027(5) C
C22 0.0435(6) 0.046(1) 0.0325(8) -0.0016(5) 0.0182(6) 0.0008(6) C

loop_
_geom_angle_atom_site_label_1
_geom_angle_atom_site_label_2
_geom_angle_atom_site_label_3
_geom_angle
_geom_angle_site_symmetry_1
_geom_angle_site_symmetry_2
_geom_angle_site_symmetry_3
_geom_angle_publ_flag
C2 N1 C9 116.1(4) 1_555 1_555 1_555 no
C6 N2 C16 116.8(4) 1_555 1_555 1_555 no
C2 C1 C5 101.8(4) 1_555 1_555 1_555 no
C2 C1 C8 111.4(4) 1_555 1_555 1_555 no
C5 C1 C8 105.7(4) 1_555 1_555 1_555 no
N1 C2 C1 123.6(4) 1_555 1_555 1_555 no
N1 C2 C3 124.8(4) 1_555 1_555 1_555 no
C1 C2 C3 111.6(4) 1_555 1_555 1_555 no
C2 C3 C4 110.5(4) 1_555 1_555 1_555 no
C2 C3 C15 120.4(4) 1_555 1_555 1_555 no
C4 C3 C15 129.1(4) 1_555 1_555 1_555 no
Br1 C4 C3 110.5(3) 1_555 1_555 1_555 no
Br1 C4 C5 110.8(3) 1_555 1_555 1_555 no
C3 C4 C5 104.2(4) 1_555 1_555 1_555 no
C1 C5 C4 106.6(3) 1_555 1_555 1_555 no
C1 C5 C6 102.4(3) 1_555 1_555 1_555 no
C4 C5 C6 110.4(4) 1_555 1_555 1_555 no
N2 C6 C5 123.2(4) 1_555 1_555 1_555 no
N2 C6 C7 125.1(4) 1_555 1_555 1_555 no
C5 C6 C7 111.7(4) 1_555 1_555 1_555 no
C6 C7 C8 109.8(4) 1_555 1_555 1_555 no
C6 C7 C22 119.2(4) 1_555 1_555 1_555 no
C8 C7 C22 130.9(4) 1_555 1_555 1_555 no
Br2 C8 C1 109.3(3) 1_555 1_555 1_555 no
Br2 C8 C7 109.3(3) 1_555 1_555 1_555 no
C1 C8 C7 104.2(4) 1_555 1_555 1_555 no
N1 C9 C10 118.3(4) 1_555 1_555 1_555 no
N1 C9 C14 123.5(4) 1_555 1_555 1_555 no
C10 C9 C14 118.1(4) 1_555 1_555 1_555 no
C9 C10 C11 121.2(5) 1_555 1_555 1_555 no
C10 C11 C12 119.7(5) 1_555 1_555 1_555 no
Cl1 C12 C11 118.0(4) 1_555 1_555 1_555 no
Cl1 C12 C13 120.4(5) 1_555 1_555 1_555 no
C11 C12 C13 121.6(5) 1_555 1_555 1_555 no
C12 C13 C14 119.7(5) 1_555 1_555 1_555 no
C9 C14 C13 119.8(4) 1_555 1_555 1_555 no
C9 C14 C15 118.1(4) 1_555 1_555 1_555 no
C13 C14 C15 122.1(4) 1_555 1_555 1_555 no
C3 C15 C14 117.0(4) 1_555 1_555 1_555 no
N2 C16 C17 118.9(4) 1_555 1_555 1_555 no
N2 C16 C21 122.2(4) 1_555 1_555 1_555 no
C17 C16 C21 118.9(4) 1_555 1_555 1_555 no
C16 C17 C18 121.3(5) 1_555 1_555 1_555 no
C17 C18 C19 119.1(5) 1_555 1_555 1_555 no
Cl2 C19 C18 116.8(4) 1_555 1_555 1_555 no
Cl2 C19 C20 121.2(4) 1_555 1_555 1_555 no
C18 C19 C20 122.0(4) 1_555 1_555 1_555 no
C19 C20 C21 119.7(4) 1_555 1_555 1_555 no
C16 C21 C20 118.9(4) 1_555 1_555 1_555 no
C16 C21 C22 118.6(4) 1_555 1_555 1_555 no
C20 C21 C22 122.5(4) 1_555 1_555 1_555 no
C7 C22 C21 118.0(4) 1_555 1_555 1_555 no

loop_
_geom_bond_atom_site_label_1
_geom_bond_atom_site_label_2
_geom_bond_distance
_geom_bond_site_symmetry_1
_geom_bond_site_symmetry_2
_geom_bond_publ_flag
Br1 C4 1.981(4) 1_555 1_555 no
Br2 C8 1.987(5) 1_555 1_555 no
Cl1 C12 1.738(5) 1_555 1_555 no
Cl2 C19 1.743(5) 1_555 1_555 no
N1 C2 1.319(5) 1_555 1_555 no
N1 C9 1.361(6) 1_555 1_555 no
N2 C6 1.313(5) 1_555 1_555 no
N2 C16 1.367(5) 1_555 1_555 no
C1 C2 1.513(6) 1_555 1_555 no
C1 C5 1.567(6) 1_555 1_555 no
C1 C8 1.537(6) 1_555 1_555 no
C2 C3 1.407(6) 1_555 1_555 no
C3 C4 1.493(6) 1_555 1_555 no
C3 C15 1.365(6) 1_555 1_555 no
C4 C5 1.534(6) 1_555 1_555 no
C5 C6 1.504(6) 1_555 1_555 no
C6 C7 1.409(6) 1_555 1_555 no
C7 C8 1.495(6) 1_555 1_555 no
C7 C22 1.364(6) 1_555 1_555 no
C9 C10 1.417(6) 1_555 1_555 no
C9 C14 1.424(7) 1_555 1_555 no
C10 C11 1.364(7) 1_555 1_555 no
C11 C12 1.396(8) 1_555 1_555 no
C12 C13 1.371(7) 1_555 1_555 no
C13 C14 1.403(6) 1_555 1_555 no
C14 C15 1.429(6) 1_555 1_555 no
C16 C17 1.403(6) 1_555 1_555 no
C16 C21 1.424(6) 1_555 1_555 no
C17 C18 1.359(6) 1_555 1_555 no
C18 C19 1.409(7) 1_555 1_555 no
C19 C20 1.353(7) 1_555 1_555 no
C20 C21 1.413(6) 1_555 1_555 no
C21 C22 1.418(6) 1_555 1_555 no
